data_4512242
loop_
_publ_author_name
'Ohmatsu, Kohsuke'
'Kawai, Shinya'
'Imagawa, Naomichi'
'Ooi, Takashi'

_publ_section_title
;
 Palladium-Catalyzed Asymmetric [3 + 2] Cycloaddition of
 5-Vinyloxazolidinones with Imines Using Chiral Ammonium-Phosphine Hybrid
 Ligand
;
_journal_issue 12
_journal_name_full 'ACS Catalysis'
_journal_page_first 4304
_journal_paper_doi 10.1021/cs501369z
_journal_volume 4
_journal_year 2014
_chemical_absolute_configuration R,R
_chemical_formula_moiety 'C26 H26 N3 O7 S2'
_chemical_formula_sum 'C26 H26 N3 O7 S2'
_chemical_formula_weight 556.62
_chemical_name_systematic
;
 ?
;
_space_group_crystal_system monoclinic
_space_group_IT_number 4
_space_group_name_Hall 'P 2yb'
_space_group_name_H-M_alt 'P 1 21 1'
_symmetry_space_group_name_Hall 'P 2yb'
_symmetry_space_group_name_H-M 'P 1 21 1'
_atom_sites_solution_hydrogens geom
_audit_creation_method SHELXL-2013
_cell_angle_alpha 90
_cell_angle_beta 107.503(3)
_cell_angle_gamma 90
_cell_formula_units_Z 4
_cell_length_a 10.080(2)
_cell_length_b 20.648(4)
_cell_length_c 13.183(3)
_cell_measurement_reflns_used 8071
_cell_measurement_temperature 103(2)
_cell_measurement_theta_max 31.1906
_cell_measurement_theta_min 1.8965
_cell_volume 2616.8(9)
_computing_cell_refinement 'CrystalClear (Rigaku Inc., 2008)'
_computing_data_collection 'CrystalClear (Rigaku Inc., 2008)'
_computing_data_reduction 'CrystalClear (Rigaku Inc., 2008)'
_computing_structure_refinement 'SHELXL-2013 (Sheldrick, 2013)'
_diffrn_ambient_temperature 103(2)
_diffrn_detector_area_resol_mean 28.5714
_diffrn_measured_fraction_theta_full 0.993
_diffrn_measured_fraction_theta_max 0.990
_diffrn_measurement_method dtprofit.ref
_diffrn_radiation_type MoK\a
_diffrn_radiation_wavelength 0.71075
_diffrn_reflns_av_R_equivalents 0.0413
_diffrn_reflns_av_unetI/netI 0.1041
_diffrn_reflns_Laue_measured_fraction_full 0.993
_diffrn_reflns_Laue_measured_fraction_max 0.990
_diffrn_reflns_limit_h_max 11
_diffrn_reflns_limit_h_min -13
_diffrn_reflns_limit_k_max 26
_diffrn_reflns_limit_k_min -26
_diffrn_reflns_limit_l_max 17
_diffrn_reflns_limit_l_min -13
_diffrn_reflns_number 21973
_diffrn_reflns_point_group_measured_fraction_full 0.986
_diffrn_reflns_point_group_measured_fraction_max 0.975
_diffrn_reflns_theta_full 25.242
_diffrn_reflns_theta_max 27.480
_diffrn_reflns_theta_min 3.030
_diffrn_source 'Rotating Anode'
_exptl_absorpt_coefficient_mu 0.255
_exptl_absorpt_correction_T_max 1.0000
_exptl_absorpt_correction_T_min 0.8685
_exptl_absorpt_correction_type multi-scan
_exptl_crystal_colour colorless
_exptl_crystal_density_diffrn 1.413
_exptl_crystal_description plate
_exptl_crystal_F_000 1164
_exptl_crystal_size_max 0.300
_exptl_crystal_size_mid 0.300
_exptl_crystal_size_min 0.030
_refine_diff_density_max 0.549
_refine_diff_density_min -0.590
_refine_diff_density_rms 0.066
_refine_ls_abs_structure_details
;
 Flack x determined using 1960 quotients [(I+)-(I-)]/[(I+)+(I-)]
 (Parsons and Flack (2004), Acta Cryst. A60, s61).
;
_refine_ls_abs_structure_Flack 0.04(5)
_refine_ls_extinction_method none
_refine_ls_goodness_of_fit_ref 0.963
_refine_ls_hydrogen_treatment constr
_refine_ls_matrix_type full
_refine_ls_number_parameters 691
_refine_ls_number_reflns 11711
_refine_ls_number_restraints 1
_refine_ls_restrained_S_all 0.963
_refine_ls_R_factor_all 0.0807
_refine_ls_R_factor_gt 0.0475
_refine_ls_shift/su_max 0.000
_refine_ls_shift/su_mean 0.000
_refine_ls_structure_factor_coef Fsqd
_refine_ls_weighting_details 'w=1/[\s^2^(Fo^2^)+(0.0589P)^2^] where P=(Fo^2^+2Fc^2^)/3'
_refine_ls_weighting_scheme calc
_refine_ls_wR_factor_gt 0.1050
_refine_ls_wR_factor_ref 0.1308
_reflns_Friedel_coverage 0.916
_reflns_Friedel_fraction_full 0.978
_reflns_Friedel_fraction_max 0.960
_reflns_number_gt 6555
_reflns_number_total 11711
_reflns_threshold_expression 'I > 2\s(I)'
_cod_data_source_file cs501369z_si_002.cif
_cod_data_source_block shelxl
_cod_depositor_comments 'Adding full bibliography for 4512242.cif.'
_cod_original_cell_volume 2616.8(10)
_cod_database_code 4512242
_shelx_space_group_comment
;
The symmetry employed for this shelxl refinement is uniquely defined
by the following loop, which should always be used as a source of
symmetry information in preference to the above space-group names.
They are only intended as comments.
;
_shelx_estimated_absorpt_t_min 0.928
_shelx_estimated_absorpt_t_max 0.992
_shelxl_version_number 2013-3

loop_
_space_group_symop_operation_xyz
'x, y, z'
'-x, y+1/2, -z'

loop_
_atom_site_label
_atom_site_type_symbol
_atom_site_fract_x
_atom_site_fract_y
_atom_site_fract_z
_atom_site_U_iso_or_equiv
_atom_site_adp_type
_atom_site_occupancy
_atom_site_site_symmetry_order
_atom_site_calc_flag
_atom_site_refinement_flags_posn
_atom_site_refinement_flags_adp
S2 S -0.13550(15) 0.80618(6) 0.37512(12) 0.0274(3) Uani 1 1 d . .
S3 S 0.00661(17) 0.68205(7) 0.78266(12) 0.0341(4) Uani 1 1 d . .
S4 S -0.01220(14) 0.56868(6) 0.28495(11) 0.0249(3) Uani 1 1 d . .
S78 S -0.14903(16) 0.45213(7) 0.87772(12) 0.0332(4) Uani 1 1 d . .
O6 O 0.0121(4) 0.59826(19) 0.1935(3) 0.0299(9) Uani 1 1 d . .
O7 O -0.1104(4) 0.82709(19) 0.2793(3) 0.0345(10) Uani 1 1 d . .
O9 O 0.5322(4) 0.4693(2) 0.5415(3) 0.0394(11) Uani 1 1 d . .
O10 O -0.2806(4) 0.4400(2) 0.8956(3) 0.0442(12) Uani 1 1 d . .
O11 O 0.0373(5) 0.6487(2) 0.6965(3) 0.0440(12) Uani 1 1 d . .
O12 O -0.1286(5) 0.4312(2) 0.7794(3) 0.0385(11) Uani 1 1 d . .
O13 O -0.2612(4) 0.8213(2) 0.3983(3) 0.0384(11) Uani 1 1 d . .
O14 O -0.0896(5) 0.7347(2) 0.7628(3) 0.0403(11) Uani 1 1 d . .
O16 O 0.4087(4) 0.9480(2) 0.7190(3) 0.0380(10) Uani 1 1 d . .
O22 O 0.3349(13) 0.3327(5) 1.2161(5) 0.155(6) Uani 1 1 d . .
O27 O -0.1087(4) 0.51574(18) 0.2724(3) 0.0288(9) Uani 1 1 d . .
O56 O 0.5411(8) 0.8191(4) 1.1368(6) 0.119(3) Uani 1 1 d . .
O71 O 0.3264(5) 0.8949(2) 0.8297(3) 0.0503(13) Uani 1 1 d . .
O73 O 0.6523(7) 0.7483(3) 1.0712(5) 0.097(2) Uani 1 1 d . .
N8 N -0.1246(5) 0.7283(2) 0.3783(3) 0.0240(10) Uani 1 1 d . .
N15 N 0.5437(9) 0.7766(4) 1.0723(7) 0.078(2) Uani 1 1 d . .
N17 N -0.1193(5) 0.5309(2) 0.8928(4) 0.0304(12) Uani 1 1 d . .
N20 N -0.0451(5) 0.6283(2) 0.8508(4) 0.0315(12) Uani 1 1 d . .
N21 N 0.3220(5) 0.9096(2) 0.7372(4) 0.0353(12) Uani 1 1 d . .
N31 N -0.0638(4) 0.6253(2) 0.3505(3) 0.0231(10) Uani 1 1 d . .
C1 C 0.1672(7) 0.7653(3) 0.9301(4) 0.0315(14) Uani 1 1 d . .
H1 H 0.0828 0.7864 0.9283 0.038 Uiso 1 1 calc R U
C5 C 0.2711(6) 0.5643(3) 0.3516(5) 0.0337(14) Uani 1 1 d . .
H5 H 0.2679 0.5967 0.2998 0.040 Uiso 1 1 calc R U
C18 C 0.2798(6) 0.4678(3) 0.5008(5) 0.0287(13) Uani 1 1 d . .
H18 H 0.2823 0.4352 0.5522 0.034 Uiso 1 1 calc R U
C19 C 0.1649(7) 0.7125(3) 0.8663(5) 0.0329(14) Uani 1 1 d . .
C23 C 0.2198(6) 0.8928(3) 0.5455(5) 0.0293(13) Uani 1 1 d . .
H23 H 0.2951 0.9158 0.5331 0.035 Uiso 1 1 calc R U
C24 C -0.0010(6) 0.8262(3) 0.5856(4) 0.0290(13) Uani 1 1 d . .
H24 H -0.0765 0.8032 0.5976 0.035 Uiso 1 1 calc R U
C25 C 0.0040(6) 0.8366(3) 0.4834(4) 0.0254(13) Uani 1 1 d . .
C26 C 0.1048(6) 0.8497(3) 0.6700(5) 0.0287(13) Uani 1 1 d . .
H26 H 0.1037 0.8436 0.7411 0.034 Uiso 1 1 calc R U
C28 C 0.1129(6) 0.8682(3) 0.4611(4) 0.0257(12) Uani 1 1 d . .
H28 H 0.1146 0.8731 0.3899 0.031 Uiso 1 1 calc R U
C29 C -0.0299(6) 0.6929(3) 0.3309(4) 0.0241(12) Uani 1 1 d . .
H29 H -0.0568 0.7013 0.2527 0.029 Uiso 1 1 calc R U
C30 C 0.1914(7) 0.3532(3) 1.0403(6) 0.0451(17) Uani 1 1 d . .
H30 H 0.2589 0.3256 1.0256 0.054 Uiso 1 1 calc R U
C32 C 0.2141(6) 0.8829(3) 0.6479(4) 0.0258(13) Uani 1 1 d . .
C33 C -0.0201(6) 0.5581(3) 0.8418(4) 0.0280(13) Uani 1 1 d . .
H33 H -0.0463 0.5449 0.7653 0.034 Uiso 1 1 calc R U
C34 C 0.1985(8) 0.3671(4) 1.1427(5) 0.0444(18) Uani 1 1 d . .
C35 C 0.0985(7) 0.4040(3) 1.1683(5) 0.0416(17) Uani 1 1 d . .
H35 H 0.1047 0.4122 1.2405 0.050 Uiso 1 1 calc R U
C36 C -0.1814(6) 0.6866(3) 0.4434(4) 0.0288(12) Uani 1 1 d . .
H36A H -0.2741 0.7018 0.4445 0.035 Uiso 1 1 calc R U
H36B H -0.1187 0.6842 0.5172 0.035 Uiso 1 1 calc R U
C37 C 0.1281(6) 0.5375(3) 0.8991(5) 0.0312(14) Uani 1 1 d . .
C38 C 0.1500(6) 0.5413(3) 0.3663(4) 0.0229(12) Uani 1 1 d . .
C39 C 0.5395(6) 0.4178(3) 0.6164(5) 0.0428(16) Uani 1 1 d . .
H39A H 0.5016 0.4329 0.6726 0.064 Uiso 1 1 calc R U
H39B H 0.6367 0.4047 0.6480 0.064 Uiso 1 1 calc R U
H39C H 0.4851 0.3807 0.5797 0.064 Uiso 1 1 calc R U
C40 C 0.1614(8) 0.4939(4) 0.7278(6) 0.0478(17) Uani 1 1 d . .
H40A H 0.0768 0.4675 0.7102 0.072 Uiso 1 1 calc R U
H40B H 0.2344 0.4705 0.7077 0.072 Uiso 1 1 calc R U
H40C H 0.1418 0.5349 0.6888 0.072 Uiso 1 1 calc R U
C41 C 0.4021(6) 0.4910(3) 0.4867(5) 0.0272(13) Uani 1 1 d . .
C42 C -0.0169(7) 0.4171(3) 0.9822(4) 0.0306(14) Uani 1 1 d . .
C44 C 0.2924(8) 0.7879(3) 0.9968(5) 0.0422(17) Uani 1 1 d . .
H44 H 0.2959 0.8249 1.0404 0.051 Uiso 1 1 calc R U
C45 C 0.3973(6) 0.5398(3) 0.4129(5) 0.0353(14) Uani 1 1 d . .
H45 H 0.4814 0.5564 0.4046 0.042 Uiso 1 1 calc R U
C46 C 0.0857(6) 0.3792(3) 0.9578(5) 0.0357(15) Uani 1 1 d . .
H46 H 0.0822 0.3717 0.8860 0.043 Uiso 1 1 calc R U
C47 C 0.1537(6) 0.4928(3) 0.4391(4) 0.0270(13) Uani 1 1 d . .
H47 H 0.0693 0.4765 0.4470 0.032 Uiso 1 1 calc R U
C48 C -0.1916(5) 0.6208(3) 0.3868(4) 0.0244(12) Uani 1 1 d . .
C49 C -0.3220(5) 0.6141(3) 0.2934(4) 0.0278(12) Uani 1 1 d . .
H49 H -0.3358 0.5732 0.2589 0.033 Uiso 1 1 calc R U
C50 C 0.2097(7) 0.5073(3) 0.8461(5) 0.0373(15) Uani 1 1 d . .
C51 C 0.1211(6) 0.7085(3) 0.3808(5) 0.0304(14) Uani 1 1 d . .
C52 C 0.1507(9) 0.7497(4) 0.2091(7) 0.065(2) Uani 1 1 d . .
H52A H 0.2100 0.7824 0.1907 0.098 Uiso 1 1 calc R U
H52B H 0.0551 0.7660 0.1914 0.098 Uiso 1 1 calc R U
H52C H 0.1523 0.7099 0.1689 0.098 Uiso 1 1 calc R U
C53 C 0.3099(7) 0.5269(3) 1.0655(5) 0.0447(17) Uani 1 1 d . .
H53 H 0.3433 0.5336 1.1402 0.054 Uiso 1 1 calc R U
C54 C -0.1403(6) 0.6411(3) 0.9121(5) 0.0371(15) Uani 1 1 d . .
H54A H -0.1974 0.6801 0.8853 0.044 Uiso 1 1 calc R U
H54B H -0.0894 0.6473 0.9883 0.044 Uiso 1 1 calc R U
C55 C 0.1798(6) 0.5477(3) 1.0092(5) 0.0388(16) Uani 1 1 d . .
H55 H 0.1239 0.5693 1.0451 0.047 Uiso 1 1 calc R U
C57 C -0.4188(7) 0.6578(3) 0.2541(5) 0.0450(16) Uani 1 1 d . .
H57A H -0.4110 0.6997 0.2852 0.054 Uiso 1 1 calc R U
H57B H -0.4964 0.6475 0.1947 0.054 Uiso 1 1 calc R U
C58 C -0.2309(6) 0.5798(3) 0.8947(5) 0.0382(15) Uani 1 1 d . .
C59 C -0.1810(6) 0.5663(3) 0.4661(4) 0.0339(13) Uani 1 1 d . .
H59A H -0.1803 0.5246 0.4308 0.051 Uiso 1 1 calc R U
H59B H -0.2609 0.5681 0.4938 0.051 Uiso 1 1 calc R U
H59C H -0.0948 0.5711 0.5250 0.051 Uiso 1 1 calc R U
C60 C 0.2028(8) 0.7358(3) 0.3240(6) 0.0457(18) Uani 1 1 d . .
C61 C 0.3453(7) 0.4865(3) 0.9057(5) 0.0447(17) Uani 1 1 d . .
H61 H 0.4041 0.4659 0.8712 0.054 Uiso 1 1 calc R U
C62 C 0.4109(7) 0.7553(4) 0.9980(6) 0.0479(19) Uani 1 1 d . .
C63 C 0.4129(8) 0.7021(4) 0.9336(7) 0.068(3) Uani 1 1 d . .
H63 H 0.4977 0.6813 0.9355 0.082 Uiso 1 1 calc R U
C64 C 0.3908(7) 0.4968(4) 1.0152(6) 0.0498(18) Uani 1 1 d . .
H64 H 0.4808 0.4824 1.0552 0.060 Uiso 1 1 calc R U
C65 C -0.0114(7) 0.4289(3) 1.0863(5) 0.0364(15) Uani 1 1 d . .
H65 H -0.0819 0.4539 1.1020 0.044 Uiso 1 1 calc R U
C66 C 0.2895(7) 0.6811(4) 0.8682(6) 0.0476(18) Uani 1 1 d . .
H66 H 0.2870 0.6449 0.8232 0.057 Uiso 1 1 calc R U
C67 C 0.3983(8) 0.7344(4) 0.4821(8) 0.064(2) Uani 1 1 d . .
H67 H 0.4939 0.7430 0.5164 0.077 Uiso 1 1 calc R U
C68 C 0.3454(9) 0.7481(3) 0.3769(7) 0.061(2) Uani 1 1 d . .
H68 H 0.4034 0.7658 0.3390 0.073 Uiso 1 1 calc R U
C70 C 0.1825(7) 0.6953(3) 0.4902(6) 0.0427(17) Uani 1 1 d . .
H70 H 0.1270 0.6766 0.5294 0.051 Uiso 1 1 calc R U
C72 C 0.3195(8) 0.7086(4) 0.5413(6) 0.057(2) Uani 1 1 d . .
H72 H 0.3588 0.7002 0.6151 0.069 Uiso 1 1 calc R U
C74 C -0.2885(7) 0.5693(4) 0.9883(5) 0.0486(17) Uani 1 1 d . .
H74A H -0.3321 0.6094 1.0023 0.073 Uiso 1 1 calc R U
H74B H -0.2124 0.5573 1.0516 0.073 Uiso 1 1 calc R U
H74C H -0.3578 0.5346 0.9710 0.073 Uiso 1 1 calc R U
C75 C 0.3271(14) 0.3518(6) 1.2883(15) 0.163(9) Uani 1 1 d . .
H75A H 0.3133 0.3987 1.2815 0.244 Uiso 1 1 calc R U
H75B H 0.4127 0.3424 1.3455 0.244 Uiso 1 1 calc R U
H75C H 0.2479 0.3318 1.3050 0.244 Uiso 1 1 calc R U
C76 C -0.3398(7) 0.5814(4) 0.7886(5) 0.055(2) Uani 1 1 d . .
H76 H -0.3924 0.5424 0.7773 0.066 Uiso 1 1 calc R U
C77 C -0.3788(13) 0.6146(9) 0.7179(10) 0.167(7) Uani 1 1 d . .
H77A H -0.3362 0.6556 0.7175 0.200 Uiso 1 1 calc R U
H77B H -0.4541 0.6015 0.6587 0.200 Uiso 1 1 calc R U

loop_
_atom_site_aniso_label
_atom_site_aniso_U_11
_atom_site_aniso_U_22
_atom_site_aniso_U_33
_atom_site_aniso_U_23
_atom_site_aniso_U_13
_atom_site_aniso_U_12
S2 0.0311(8) 0.0171(7) 0.0331(8) -0.0004(6) 0.0081(7) 0.0026(6)
S3 0.0414(9) 0.0267(8) 0.0322(8) 0.0049(7) 0.0082(7) 0.0031(7)
S4 0.0280(7) 0.0189(7) 0.0269(7) -0.0025(6) 0.0069(6) 0.0006(6)
S78 0.0323(8) 0.0320(8) 0.0333(9) -0.0032(7) 0.0068(7) -0.0079(7)
O6 0.043(2) 0.029(2) 0.020(2) 0.0018(16) 0.0122(18) 0.0011(18)
O7 0.041(3) 0.023(2) 0.034(2) 0.0045(18) 0.0029(19) 0.0018(18)
O9 0.027(2) 0.044(3) 0.051(3) 0.014(2) 0.0162(19) 0.0064(19)
O10 0.033(2) 0.055(3) 0.048(3) -0.005(2) 0.017(2) -0.016(2)
O11 0.065(3) 0.033(3) 0.033(3) 0.0031(19) 0.015(2) -0.002(2)
O12 0.050(3) 0.035(3) 0.026(2) -0.0088(19) 0.0046(19) -0.007(2)
O13 0.033(2) 0.025(2) 0.059(3) -0.008(2) 0.017(2) 0.0071(18)
O14 0.044(3) 0.027(2) 0.045(2) 0.013(2) 0.004(2) 0.014(2)
O16 0.031(2) 0.039(2) 0.044(2) -0.0053(19) 0.0100(18) -0.014(2)
O22 0.251(13) 0.134(9) 0.049(4) 0.005(4) 0.001(5) -0.142(9)
O27 0.027(2) 0.023(2) 0.034(2) 0.0000(17) 0.0072(17) -0.0001(17)
O56 0.096(5) 0.076(5) 0.129(6) -0.002(5) -0.052(5) -0.021(4)
O71 0.063(3) 0.068(3) 0.0126(19) 0.005(2) -0.0007(19) -0.012(3)
O73 0.049(4) 0.103(5) 0.121(5) 0.056(4) 0.000(4) -0.022(4)
N8 0.028(3) 0.019(2) 0.030(3) -0.0015(19) 0.017(2) 0.001(2)
N15 0.062(5) 0.059(5) 0.097(6) 0.024(5) -0.002(5) -0.026(4)
N17 0.027(3) 0.027(3) 0.036(3) -0.003(2) 0.008(2) -0.003(2)
N20 0.035(3) 0.030(3) 0.034(3) 0.000(2) 0.017(2) 0.004(2)
N21 0.032(3) 0.027(3) 0.043(3) -0.007(2) 0.005(2) 0.001(2)
N31 0.023(2) 0.015(2) 0.031(3) -0.004(2) 0.007(2) -0.0048(19)
C1 0.040(4) 0.027(3) 0.027(3) 0.004(3) 0.010(3) 0.000(3)
C5 0.035(3) 0.023(3) 0.043(3) 0.007(3) 0.012(3) 0.003(3)
C18 0.028(3) 0.025(3) 0.036(3) -0.002(3) 0.013(3) -0.002(2)
C19 0.032(3) 0.027(3) 0.038(3) 0.014(3) 0.008(3) 0.000(3)
C23 0.031(3) 0.022(3) 0.036(3) 0.001(2) 0.010(3) 0.004(2)
C24 0.043(4) 0.022(3) 0.032(3) 0.002(2) 0.025(3) -0.002(3)
C25 0.031(3) 0.013(3) 0.034(3) -0.002(2) 0.013(3) 0.001(2)
C26 0.035(3) 0.019(3) 0.036(3) 0.000(3) 0.015(3) 0.004(3)
C28 0.037(3) 0.025(3) 0.020(3) 0.002(2) 0.017(2) -0.001(2)
C29 0.029(3) 0.016(3) 0.028(3) -0.006(2) 0.011(2) -0.001(2)
C30 0.047(4) 0.032(4) 0.055(5) 0.001(3) 0.013(3) 0.003(3)
C32 0.026(3) 0.022(3) 0.026(3) -0.005(2) 0.002(2) -0.001(2)
C33 0.039(3) 0.024(3) 0.027(3) -0.007(2) 0.018(3) -0.003(3)
C34 0.050(4) 0.036(4) 0.037(4) 0.010(3) -0.002(3) -0.016(3)
C35 0.056(4) 0.039(4) 0.026(3) 0.001(3) 0.007(3) -0.018(3)
C36 0.030(3) 0.025(3) 0.037(3) 0.002(2) 0.019(3) 0.001(2)
C37 0.032(3) 0.022(3) 0.040(4) 0.006(3) 0.010(3) 0.001(2)
C38 0.026(3) 0.018(3) 0.027(3) -0.003(2) 0.010(2) 0.000(2)
C39 0.024(3) 0.040(4) 0.056(4) 0.017(3) 0.000(3) 0.004(3)
C40 0.054(4) 0.042(4) 0.052(4) -0.005(3) 0.023(3) 0.004(3)
C41 0.026(3) 0.025(3) 0.036(3) 0.001(2) 0.016(3) 0.006(2)
C42 0.041(4) 0.029(3) 0.024(3) -0.004(2) 0.013(3) -0.009(3)
C44 0.060(5) 0.034(4) 0.029(3) 0.003(3) 0.008(3) -0.009(3)
C45 0.025(3) 0.025(3) 0.060(4) 0.013(3) 0.020(3) 0.001(2)
C46 0.047(4) 0.029(3) 0.035(3) 0.000(3) 0.018(3) -0.008(3)
C47 0.021(3) 0.022(3) 0.037(3) 0.003(3) 0.007(2) -0.002(2)
C48 0.026(3) 0.022(3) 0.028(3) -0.001(2) 0.013(2) -0.002(2)
C49 0.027(3) 0.026(3) 0.033(3) -0.002(2) 0.013(2) -0.005(2)
C50 0.042(4) 0.035(4) 0.040(3) 0.005(3) 0.018(3) 0.000(3)
C51 0.030(3) 0.021(3) 0.045(4) -0.005(3) 0.018(3) -0.001(2)
C52 0.089(6) 0.038(4) 0.092(6) 0.004(4) 0.060(5) -0.007(4)
C53 0.034(3) 0.053(4) 0.045(4) 0.010(3) 0.009(3) -0.011(3)
C54 0.033(3) 0.031(3) 0.043(4) -0.005(3) 0.006(3) 0.009(3)
C55 0.029(3) 0.042(4) 0.041(4) 0.015(3) 0.003(3) -0.004(3)
C57 0.046(4) 0.042(4) 0.046(4) 0.001(3) 0.011(3) -0.006(3)
C58 0.024(3) 0.045(4) 0.044(4) -0.002(3) 0.008(3) 0.004(3)
C59 0.039(3) 0.023(3) 0.044(3) 0.004(3) 0.020(3) 0.000(3)
C60 0.062(5) 0.026(3) 0.067(5) -0.009(3) 0.046(4) -0.003(3)
C61 0.036(4) 0.054(4) 0.052(4) 0.013(3) 0.023(3) 0.002(3)
C62 0.037(4) 0.042(4) 0.053(4) 0.023(3) -0.003(3) -0.011(3)
C63 0.030(4) 0.044(5) 0.121(7) 0.020(5) 0.007(4) 0.001(3)
C64 0.039(4) 0.056(5) 0.058(5) 0.017(4) 0.021(3) 0.002(3)
C65 0.048(4) 0.026(3) 0.039(4) -0.002(3) 0.018(3) -0.010(3)
C66 0.037(4) 0.036(4) 0.075(5) -0.004(4) 0.025(3) 0.005(3)
C67 0.040(4) 0.061(5) 0.098(7) -0.030(5) 0.031(5) -0.012(4)
C68 0.063(5) 0.039(4) 0.104(7) -0.022(4) 0.060(5) -0.012(4)
C70 0.027(3) 0.031(3) 0.063(4) -0.020(3) 0.004(3) -0.002(3)
C72 0.046(5) 0.056(5) 0.064(5) -0.018(4) 0.009(4) 0.001(4)
C74 0.040(4) 0.061(5) 0.052(4) 0.006(3) 0.024(3) 0.004(3)
C75 0.111(11) 0.046(6) 0.39(3) 0.024(13) 0.169(16) -0.003(7)
C76 0.045(4) 0.066(5) 0.040(4) 0.007(3) -0.010(3) 0.003(4)
C77 0.126(11) 0.230(19) 0.102(9) 0.000(11) -0.031(8) 0.034(12)

loop_
_atom_type_symbol
_atom_type_description
_atom_type_scat_dispersion_real
_atom_type_scat_dispersion_imag
_atom_type_scat_source
C C 0.0033 0.0016 'International Tables Vol C Tables 4.2.6.8 and 6.1.1.4'
H H 0.0000 0.0000 'International Tables Vol C Tables 4.2.6.8 and 6.1.1.4'
N N 0.0061 0.0033 'International Tables Vol C Tables 4.2.6.8 and 6.1.1.4'
O O 0.0106 0.0060 'International Tables Vol C Tables 4.2.6.8 and 6.1.1.4'
S S 0.1246 0.1234 'International Tables Vol C Tables 4.2.6.8 and 6.1.1.4'

loop_
_geom_angle_atom_site_label_1
_geom_angle_atom_site_label_2
_geom_angle_atom_site_label_3
_geom_angle
O13 S2 O7 122.0(3)
O13 S2 N8 105.7(2)
O7 S2 N8 107.2(2)
O13 S2 C25 106.7(3)
O7 S2 C25 107.1(3)
N8 S2 C25 107.3(3)
O14 S3 O11 121.0(3)
O14 S3 N20 108.1(3)
O11 S3 N20 107.0(3)
O14 S3 C19 106.3(3)
O11 S3 C19 107.2(3)
N20 S3 C19 106.3(3)
O6 S4 O27 120.4(2)
O6 S4 N31 107.6(2)
O27 S4 N31 107.1(2)
O6 S4 C38 106.7(3)
O27 S4 C38 107.4(3)
N31 S4 C38 107.1(2)
O10 S78 O12 119.0(3)
O10 S78 N17 107.1(3)
O12 S78 N17 109.4(3)
O10 S78 C42 108.6(3)
O12 S78 C42 107.6(3)
N17 S78 C42 104.1(3)
C41 O9 C39 116.6(4)
C75 O22 C34 95.6(16)
C36 N8 C29 112.1(4)
C36 N8 S2 124.9(4)
C29 N8 S2 121.9(4)
O56 N15 O73 123.0(8)
O56 N15 C62 118.1(9)
O73 N15 C62 118.7(9)
C33 N17 C58 111.3(5)
C33 N17 S78 116.3(4)
C58 N17 S78 123.2(4)
C54 N20 C33 112.4(5)
C54 N20 S3 124.2(4)
C33 N20 S3 122.5(4)
O71 N21 O16 121.3(5)
O71 N21 C32 120.0(5)
O16 N21 C32 118.7(5)
C29 N31 C48 112.2(4)
C29 N31 S4 117.3(3)
C48 N31 S4 124.3(3)
C19 C1 C44 120.1(6)
C19 C1 H1 120.0
C44 C1 H1 120.0
C38 C5 C45 119.4(6)
C38 C5 H5 120.3
C45 C5 H5 120.3
C47 C18 C41 119.2(5)
C47 C18 H18 120.4
C41 C18 H18 120.4
C1 C19 C66 120.3(6)
C1 C19 S3 120.9(5)
C66 C19 S3 118.9(5)
C32 C23 C28 118.4(6)
C32 C23 H23 120.8
C28 C23 H23 120.8
C26 C24 C25 119.2(5)
C26 C24 H24 120.4
C25 C24 H24 120.4
C24 C25 C28 123.0(6)
C24 C25 S2 118.3(4)
C28 C25 S2 118.6(4)
C24 C26 C32 118.1(5)
C24 C26 H26 121.0
C32 C26 H26 121.0
C25 C28 C23 118.4(5)
C25 C28 H28 120.8
C23 C28 H28 120.8
N31 C29 N8 100.4(4)
N31 C29 C51 112.6(5)
N8 C29 C51 114.0(4)
N31 C29 H29 109.8
N8 C29 H29 109.8
C51 C29 H29 109.8
C34 C30 C46 119.7(7)
C34 C30 H30 120.1
C46 C30 H30 120.1
C23 C32 C26 122.8(5)
C23 C32 N21 119.6(5)
C26 C32 N21 117.5(5)
N17 C33 N20 100.4(4)
N17 C33 C37 111.6(5)
N20 C33 C37 113.5(5)
N17 C33 H33 110.3
N20 C33 H33 110.3
C37 C33 H33 110.3
C30 C34 C35 122.3(7)
C30 C34 O22 106.7(7)
C35 C34 O22 131.0(7)
C34 C35 C65 118.8(6)
C34 C35 H35 120.6
C65 C35 H35 120.6
N8 C36 C48 102.6(4)
N8 C36 H36A 111.3
C48 C36 H36A 111.3
N8 C36 H36B 111.3
C48 C36 H36B 111.3
H36A C36 H36B 109.2
C50 C37 C55 120.0(6)
C50 C37 C33 121.5(5)
C55 C37 C33 118.5(5)
C5 C38 C47 120.6(5)
C5 C38 S4 120.3(4)
C47 C38 S4 118.9(4)
O9 C39 H39A 109.5
O9 C39 H39B 109.5
H39A C39 H39B 109.5
O9 C39 H39C 109.5
H39A C39 H39C 109.5
H39B C39 H39C 109.5
C50 C40 H40A 109.5
C50 C40 H40B 109.5
H40A C40 H40B 109.5
C50 C40 H40C 109.5
H40A C40 H40C 109.5
H40B C40 H40C 109.5
O9 C41 C18 124.5(5)
O9 C41 C45 115.6(5)
C18 C41 C45 120.0(5)
C65 C42 C46 120.8(6)
C65 C42 S78 120.1(5)
C46 C42 S78 119.0(4)
C62 C44 C1 117.9(7)
C62 C44 H44 121.1
C1 C44 H44 121.1
C5 C45 C41 120.4(5)
C5 C45 H45 119.8
C41 C45 H45 119.8
C30 C46 C42 118.8(6)
C30 C46 H46 120.6
C42 C46 H46 120.6
C38 C47 C18 120.4(5)
C38 C47 H47 119.8
C18 C47 H47 119.8
N31 C48 C49 111.3(4)
N31 C48 C59 112.0(4)
C49 C48 C59 110.9(4)
N31 C48 C36 99.3(4)
C49 C48 C36 112.9(5)
C59 C48 C36 109.9(4)
C57 C49 C48 128.1(5)
C57 C49 H49 115.9
C48 C49 H49 115.9
C37 C50 C61 118.5(6)
C37 C50 C40 123.4(6)
C61 C50 C40 118.1(6)
C60 C51 C70 118.7(6)
C60 C51 C29 122.6(6)
C70 C51 C29 118.7(5)
C60 C52 H52A 109.5
C60 C52 H52B 109.5
H52A C52 H52B 109.5
C60 C52 H52C 109.5
H52A C52 H52C 109.5
H52B C52 H52C 109.5
C64 C53 C55 120.1(7)
C64 C53 H53 120.0
C55 C53 H53 120.0
N20 C54 C58 103.2(5)
N20 C54 H54A 111.1
C58 C54 H54A 111.1
N20 C54 H54B 111.1
C58 C54 H54B 111.1
H54A C54 H54B 109.1
C53 C55 C37 120.8(6)
C53 C55 H55 119.6
C37 C55 H55 119.6
C49 C57 H57A 120.0
C49 C57 H57B 120.0
H57A C57 H57B 120.0
C76 C58 N17 109.7(5)
C76 C58 C74 114.0(5)
N17 C58 C74 112.5(5)
C76 C58 C54 110.9(5)
N17 C58 C54 98.1(4)
C74 C58 C54 110.5(5)
C48 C59 H59A 109.5
C48 C59 H59B 109.5
H59A C59 H59B 109.5
C48 C59 H59C 109.5
H59A C59 H59C 109.5
H59B C59 H59C 109.5
C51 C60 C68 119.0(7)
C51 C60 C52 123.2(7)
C68 C60 C52 117.8(7)
C64 C61 C50 119.3(6)
C64 C61 H61 120.4
C50 C61 H61 120.4
C44 C62 C63 123.7(7)
C44 C62 N15 118.6(8)
C63 C62 N15 117.7(8)
C66 C63 C62 117.4(7)
C66 C63 H63 121.3
C62 C63 H63 121.3
C53 C64 C61 121.4(7)
C53 C64 H64 119.3
C61 C64 H64 119.3
C42 C65 C35 119.5(7)
C42 C65 H65 120.2
C35 C65 H65 120.2
C63 C66 C19 120.6(7)
C63 C66 H66 119.7
C19 C66 H66 119.7
C68 C67 C72 122.9(8)
C68 C67 H67 118.6
C72 C67 H67 118.6
C67 C68 C60 119.6(7)
C67 C68 H68 120.2
C60 C68 H68 120.2
C72 C70 C51 122.0(7)
C72 C70 H70 119.0
C51 C70 H70 119.0
C70 C72 C67 117.8(8)
C70 C72 H72 121.1
C67 C72 H72 121.1
C58 C74 H74A 109.5
C58 C74 H74B 109.5
H74A C74 H74B 109.5
C58 C74 H74C 109.5
H74A C74 H74C 109.5
H74B C74 H74C 109.5
O22 C75 H75A 109.5
O22 C75 H75B 109.5
H75A C75 H75B 109.5
O22 C75 H75C 109.5
H75A C75 H75C 109.5
H75B C75 H75C 109.5
C77 C76 C58 139.5(11)
C77 C76 H76 110.2
C58 C76 H76 110.2
C76 C77 H77A 120.0
C76 C77 H77B 120.0
H77A C77 H77B 120.0

loop_
_geom_bond_atom_site_label_1
_geom_bond_atom_site_label_2
_geom_bond_distance
S2 O13 1.425(4)
S2 O7 1.428(4)
S2 N8 1.612(5)
S2 C25 1.789(6)
S3 O14 1.428(4)
S3 O11 1.439(5)
S3 N20 1.611(5)
S3 C19 1.760(7)
S4 O6 1.436(4)
S4 O27 1.439(4)
S4 N31 1.629(4)
S4 C38 1.758(6)
S78 O10 1.436(4)
S78 O12 1.438(4)
S78 N17 1.656(5)
S78 C42 1.758(6)
O9 C41 1.369(7)
O9 C39 1.439(7)
O16 N21 1.255(6)
O22 C75 1.054(16)
O22 C34 1.591(14)
O56 N15 1.227(11)
O71 N21 1.245(6)
O73 N15 1.244(10)
N8 C36 1.450(6)
N8 C29 1.481(7)
N15 C62 1.469(10)
N17 C33 1.473(7)
N17 C58 1.517(7)
N20 C54 1.453(7)
N20 C33 1.482(7)
N21 C32 1.450(7)
N31 C29 1.477(7)
N31 C48 1.506(7)
C1 C19 1.372(8)
C1 C44 1.385(9)
C1 H1 0.9500
C5 C38 1.377(7)
C5 C45 1.381(8)
C5 H5 0.9500
C18 C47 1.386(8)
C18 C41 1.387(7)
C18 H18 0.9500
C19 C66 1.407(9)
C23 C32 1.384(8)
C23 C28 1.391(8)
C23 H23 0.9500
C24 C26 1.377(8)
C24 C25 1.379(8)
C24 H24 0.9500
C25 C28 1.383(8)
C26 C32 1.400(8)
C26 H26 0.9500
C28 H28 0.9500
C29 C51 1.500(8)
C29 H29 1.0000
C30 C34 1.361(10)
C30 C46 1.382(9)
C30 H30 0.9500
C33 C37 1.518(8)
C33 H33 1.0000
C34 C35 1.384(10)
C35 C65 1.393(9)
C35 H35 0.9500
C36 C48 1.538(7)
C36 H36A 0.9900
C36 H36B 0.9900
C37 C50 1.379(8)
C37 C55 1.402(8)
C38 C47 1.380(7)
C39 H39A 0.9800
C39 H39B 0.9800
C39 H39C 0.9800
C40 C50 1.513(10)
C40 H40A 0.9800
C40 H40B 0.9800
C40 H40C 0.9800
C41 C45 1.392(8)
C42 C65 1.378(8)
C42 C46 1.409(9)
C44 C62 1.366(10)
C44 H44 0.9500
C45 H45 0.9500
C46 H46 0.9500
C47 H47 0.9500
C48 C49 1.513(7)
C48 C59 1.518(7)
C49 C57 1.316(8)
C49 H49 0.9500
C50 C61 1.422(9)
C51 C60 1.388(8)
C51 C70 1.414(9)
C52 C60 1.474(10)
C52 H52A 0.9800
C52 H52B 0.9800
C52 H52C 0.9800
C53 C64 1.347(9)
C53 C55 1.368(9)
C53 H53 0.9500
C54 C58 1.537(8)
C54 H54A 0.9900
C54 H54B 0.9900
C55 H55 0.9500
C57 H57A 0.9500
C57 H57B 0.9500
C58 C76 1.497(9)
C58 C74 1.528(8)
C59 H59A 0.9800
C59 H59B 0.9800
C59 H59C 0.9800
C60 C68 1.419(11)
C61 C64 1.394(9)
C61 H61 0.9500
C62 C63 1.393(11)
C63 C66 1.354(10)
C63 H63 0.9500
C64 H64 0.9500
C65 H65 0.9500
C66 H66 0.9500
C67 C68 1.357(11)
C67 C72 1.377(11)
C67 H67 0.9500
C68 H68 0.9500
C70 C72 1.369(9)
C70 H70 0.9500
C72 H72 0.9500
C74 H74A 0.9800
C74 H74B 0.9800
C74 H74C 0.9800
C75 H75A 0.9800
C75 H75B 0.9800
C75 H75C 0.9800
C76 C77 1.128(14)
C76 H76 0.9500
C77 H77A 0.9500
C77 H77B 0.9500

loop_
_geom_hbond_atom_site_label_D
_geom_hbond_atom_site_label_H
_geom_hbond_atom_site_label_A
_geom_hbond_distance_DH
_geom_hbond_distance_HA
_geom_hbond_distance_DA
_geom_hbond_angle_DHA
_geom_hbond_site_symmetry_A
C75 H75C O14 0.98 2.55 3.325(13) 135.8 2_547
C74 H74C O10 0.98 2.42 2.947(9) 113.0 .
C74 H74B O6 0.98 2.61 3.453(8) 144.8 1_556
C59 H59A O27 0.98 2.41 3.044(7) 121.6 .
C49 H49 O27 0.95 2.54 3.031(7) 112.6 .
C46 H46 O7 0.95 2.46 3.385(8) 164.8 2_546
C44 H44 O10 0.95 2.54 3.463(9) 163.2 2_557
C39 H39B O12 0.98 2.54 3.401(8) 147.0 1_655
C36 H36B O11 0.99 2.52 3.490(7) 165.9 .
C30 H30 O73 0.95 2.38 3.274(9) 156.7 2_647
C28 H28 O12 0.95 2.58 3.475(7) 158.1 2_556
C24 H24 O14 0.95 2.63 3.330(7) 130.4 .
C23 H23 O9 0.95 2.50 3.432(7) 167.3 2_656
C18 H18 O13 0.95 2.47 3.332(7) 151.4 2_546
C75 H75C O14 0.98 2.55 3.325(13) 135.8 2_547
C74 H74C O10 0.98 2.42 2.947(9) 113.0 .
C74 H74B O6 0.98 2.61 3.453(8) 144.8 1_556
C59 H59A O27 0.98 2.41 3.044(7) 121.6 .
C49 H49 O27 0.95 2.54 3.031(7) 112.6 .
C46 H46 O7 0.95 2.46 3.385(8) 164.8 2_546
C44 H44 O10 0.95 2.54 3.463(9) 163.2 2_557
C39 H39B O12 0.98 2.54 3.401(8) 147.0 1_655
C36 H36B O11 0.99 2.52 3.490(7) 165.9 .
C30 H30 O73 0.95 2.38 3.274(9) 156.7 2_647
C28 H28 O12 0.95 2.58 3.475(7) 158.1 2_556
C24 H24 O14 0.95 2.63 3.330(7) 130.4 .
C23 H23 O9 0.95 2.50 3.432(7) 167.3 2_656
C18 H18 O13 0.95 2.47 3.332(7) 151.4 2_546
C75 H75C O14 0.98 2.55 3.325(13) 135.8 2_547
C74 H74C O10 0.98 2.42 2.947(9) 113.0 .
C74 H74B O6 0.98 2.61 3.453(8) 144.8 1_556
C59 H59A O27 0.98 2.41 3.044(7) 121.6 .
C49 H49 O27 0.95 2.54 3.031(7) 112.6 .
C46 H46 O7 0.95 2.46 3.385(8) 164.8 2_546
C44 H44 O10 0.95 2.54 3.463(9) 163.2 2_557
C39 H39C O13 0.98 2.66 3.398(8) 132.3 2_546
C39 H39B O12 0.98 2.54 3.401(8) 147.0 1_655
C36 H36B O11 0.99 2.52 3.490(7) 165.9 .
C30 H30 O73 0.95 2.38 3.274(9) 156.7 2_647
C28 H28 O12 0.95 2.58 3.475(7) 158.1 2_556
C24 H24 O14 0.95 2.63 3.330(7) 130.4 .
C23 H23 O9 0.95 2.50 3.432(7) 167.3 2_656
C18 H18 O13 0.95 2.47 3.332(7) 151.4 2_546
C18 H18 O13 0.95 2.47 3.332(7) 151.4 2_546
C23 H23 O9 0.95 2.50 3.432(7) 167.3 2_656
C24 H24 O14 0.95 2.63 3.330(7) 130.4 .
C28 H28 O12 0.95 2.58 3.475(7) 158.1 2_556
C30 H30 O73 0.95 2.38 3.274(9) 156.7 2_647
C36 H36B O11 0.99 2.52 3.490(7) 165.9 .
C39 H39B O12 0.98 2.54 3.401(8) 147.0 1_655
C39 H39C O13 0.98 2.66 3.398(8) 132.3 2_546
C44 H44 O10 0.95 2.54 3.463(9) 163.2 2_557
C46 H46 O7 0.95 2.46 3.385(8) 164.8 2_546
C49 H49 O27 0.95 2.54 3.031(7) 112.6 .
C59 H59A O27 0.98 2.41 3.044(7) 121.6 .
C65 H65 O27 0.95 2.67 3.412(7) 135.6 1_556
C74 H74B O6 0.98 2.61 3.453(8) 144.8 1_556
C74 H74C O10 0.98 2.42 2.947(9) 113.0 .
C18 H18 O13 0.95 2.47 3.332(7) 151.4 2_546
C23 H23 O9 0.95 2.50 3.432(7) 167.3 2_656
C24 H24 O14 0.95 2.63 3.330(7) 130.4 .
C28 H28 O12 0.95 2.58 3.475(7) 158.1 2_556
C30 H30 O73 0.95 2.38 3.274(9) 156.7 2_647
C36 H36B O11 0.99 2.52 3.490(7) 165.9 .
C39 H39B O12 0.98 2.54 3.401(8) 147.0 1_655
C44 H44 O10 0.95 2.54 3.463(9) 163.2 2_557
C46 H46 O7 0.95 2.46 3.385(8) 164.8 2_546
C49 H49 O27 0.95 2.54 3.031(7) 112.6 .
C59 H59A O27 0.98 2.41 3.044(7) 121.6 .
C74 H74B O6 0.98 2.61 3.453(8) 144.8 1_556
C74 H74C O10 0.98 2.42 2.947(9) 113.0 .
C75 H75C O14 0.98 2.55 3.325(13) 135.8 2_547
C18 H18 O13 0.95 2.47 3.332(7) 151.4 2_546
C23 H23 O9 0.95 2.50 3.432(7) 167.3 2_656
C24 H24 O14 0.95 2.63 3.330(7) 130.4 .
C28 H28 O12 0.95 2.58 3.475(7) 158.1 2_556
C30 H30 O73 0.95 2.38 3.274(9) 156.7 2_647
C36 H36B O11 0.99 2.52 3.490(7) 165.9 .
C39 H39B O12 0.98 2.54 3.401(8) 147.0 1_655
C44 H44 O10 0.95 2.54 3.463(9) 163.2 2_557
C46 H46 O7 0.95 2.46 3.385(8) 164.8 2_546
C49 H49 O27 0.95 2.54 3.031(7) 112.6 .
C59 H59A O27 0.98 2.41 3.044(7) 121.6 .
C74 H74B O6 0.98 2.61 3.453(8) 144.8 1_556
C74 H74C O10 0.98 2.42 2.947(9) 113.0 .
C75 H75C O14 0.98 2.55 3.325(13) 135.8 2_547
C18 H18 O13 0.95 2.47 3.332(7) 151.4 2_546
C23 H23 O9 0.95 2.50 3.432(7) 167.3 2_656
C24 H24 O14 0.95 2.63 3.330(7) 130.4 .
C28 H28 O12 0.95 2.58 3.475(7) 158.1 2_556
C30 H30 O73 0.95 2.38 3.274(9) 156.7 2_647
C36 H36B O11 0.99 2.52 3.490(7) 165.9 .
C39 H39B O12 0.98 2.54 3.401(8) 147.0 1_655
C44 H44 O10 0.95 2.54 3.463(9) 163.2 2_557
C46 H46 O7 0.95 2.46 3.385(8) 164.8 2_546
C49 H49 O27 0.95 2.54 3.031(7) 112.6 .
C59 H59A O27 0.98 2.41 3.044(7) 121.6 .
C74 H74B O6 0.98 2.61 3.453(8) 144.8 1_556
C74 H74C O10 0.98 2.42 2.947(9) 113.0 .
C75 H75C O14 0.98 2.55 3.325(13) 135.8 2_547
C18 H18 O13 0.95 2.47 3.332(7) 151.4 2_546
C23 H23 O9 0.95 2.50 3.432(7) 167.3 2_656
C24 H24 O14 0.95 2.63 3.330(7) 130.4 .
C28 H28 O12 0.95 2.58 3.475(7) 158.1 2_556
C30 H30 O73 0.95 2.38 3.274(9) 156.7 2_647
C36 H36B O11 0.99 2.52 3.490(7) 165.9 .
C39 H39B O12 0.98 2.54 3.401(8) 147.0 1_655
C44 H44 O10 0.95 2.54 3.463(9) 163.2 2_557
C46 H46 O7 0.95 2.46 3.385(8) 164.8 2_546
C49 H49 O27 0.95 2.54 3.031(7) 112.6 .
C59 H59A O27 0.98 2.41 3.044(7) 121.6 .
C74 H74B O6 0.98 2.61 3.453(8) 144.8 1_556
C74 H74C O10 0.98 2.42 2.947(9) 113.0 .
C75 H75C O14 0.98 2.55 3.325(13) 135.8 2_547

loop_
_geom_torsion_atom_site_label_1
_geom_torsion_atom_site_label_2
_geom_torsion_atom_site_label_3
_geom_torsion_atom_site_label_4
_geom_torsion
O13 S2 N8 C36 -29.5(5)
O7 S2 N8 C36 -161.0(4)
C25 S2 N8 C36 84.2(5)
O13 S2 N8 C29 163.4(4)
O7 S2 N8 C29 31.9(5)
C25 S2 N8 C29 -82.9(5)
O10 S78 N17 C33 -158.5(4)
O12 S78 N17 C33 -28.2(5)
C42 S78 N17 C33 86.6(5)
O10 S78 N17 C58 -14.7(5)
O12 S78 N17 C58 115.6(5)
C42 S78 N17 C58 -129.6(5)
O14 S3 N20 C54 -19.9(5)
O11 S3 N20 C54 -151.7(5)
C19 S3 N20 C54 93.9(5)
O14 S3 N20 C33 148.8(4)
O11 S3 N20 C33 17.0(5)
C19 S3 N20 C33 -97.4(5)
O6 S4 N31 C29 -20.7(4)
O27 S4 N31 C29 -151.4(4)
C38 S4 N31 C29 93.6(4)
O6 S4 N31 C48 129.5(4)
O27 S4 N31 C48 -1.2(5)
C38 S4 N31 C48 -116.2(4)
C44 C1 C19 C66 -0.2(9)
C44 C1 C19 S3 178.8(5)
O14 S3 C19 C1 24.3(6)
O11 S3 C19 C1 155.0(5)
N20 S3 C19 C1 -90.8(5)
O14 S3 C19 C66 -156.7(5)
O11 S3 C19 C66 -26.0(6)
N20 S3 C19 C66 88.3(6)
C26 C24 C25 C28 1.8(9)
C26 C24 C25 S2 -179.5(4)
O13 S2 C25 C24 43.8(5)
O7 S2 C25 C24 176.0(4)
N8 S2 C25 C24 -69.2(5)
O13 S2 C25 C28 -137.3(4)
O7 S2 C25 C28 -5.2(5)
N8 S2 C25 C28 109.7(5)
C25 C24 C26 C32 -0.5(8)
C24 C25 C28 C23 -2.4(9)
S2 C25 C28 C23 178.9(4)
C32 C23 C28 C25 1.7(8)
C48 N31 C29 N8 11.1(5)
S4 N31 C29 N8 164.8(3)
C48 N31 C29 C51 132.8(5)
S4 N31 C29 C51 -73.5(5)
C36 N8 C29 N31 13.8(5)
S2 N8 C29 N31 -177.6(4)
C36 N8 C29 C51 -106.8(5)
S2 N8 C29 C51 61.8(6)
C28 C23 C32 C26 -0.6(9)
C28 C23 C32 N21 -178.2(5)
C24 C26 C32 C23 -0.1(8)
C24 C26 C32 N21 177.6(5)
O71 N21 C32 C23 -171.9(5)
O16 N21 C32 C23 8.9(8)
O71 N21 C32 C26 10.3(8)
O16 N21 C32 C26 -168.9(5)
C58 N17 C33 N20 19.8(6)
S78 N17 C33 N20 167.8(4)
C58 N17 C33 C37 140.4(5)
S78 N17 C33 C37 -71.7(6)
C54 N20 C33 N17 5.7(6)
S3 N20 C33 N17 -164.2(4)
C54 N20 C33 C37 -113.5(5)
S3 N20 C33 C37 76.6(6)
C46 C30 C34 C35 3.7(10)
C46 C30 C34 O22 -177.2(6)
C75 O22 C34 C30 175.5(10)
C75 O22 C34 C35 -5.5(14)
C30 C34 C35 C65 -1.5(10)
O22 C34 C35 C65 179.6(7)
C29 N8 C36 C48 -32.3(6)
S2 N8 C36 C48 159.5(4)
N17 C33 C37 C50 125.3(6)
N20 C33 C37 C50 -122.2(6)
N17 C33 C37 C55 -52.4(7)
N20 C33 C37 C55 60.1(7)
C45 C5 C38 C47 -1.9(9)
C45 C5 C38 S4 -176.9(5)
O6 S4 C38 C5 16.9(5)
O27 S4 C38 C5 147.2(5)
N31 S4 C38 C5 -98.1(5)
O6 S4 C38 C47 -158.1(4)
O27 S4 C38 C47 -27.8(5)
N31 S4 C38 C47 86.9(5)
C39 O9 C41 C18 1.6(8)
C39 O9 C41 C45 -178.6(6)
C47 C18 C41 O9 -178.8(5)
C47 C18 C41 C45 1.4(9)
O10 S78 C42 C65 -49.8(6)
O12 S78 C42 C65 -179.9(5)
N17 S78 C42 C65 64.0(5)
O10 S78 C42 C46 132.8(5)
O12 S78 C42 C46 2.7(6)
N17 S78 C42 C46 -113.4(5)
C19 C1 C44 C62 -1.2(9)
C38 C5 C45 C41 1.9(10)
O9 C41 C45 C5 178.6(6)
C18 C41 C45 C5 -1.6(9)
C34 C30 C46 C42 -3.3(10)
C65 C42 C46 C30 0.9(9)
S78 C42 C46 C30 178.3(5)
C5 C38 C47 C18 1.8(8)
S4 C38 C47 C18 176.8(4)
C41 C18 C47 C38 -1.5(8)
C29 N31 C48 C49 89.8(5)
S4 N31 C48 C49 -61.7(6)
C29 N31 C48 C59 -145.4(4)
S4 N31 C48 C59 63.1(6)
C29 N31 C48 C36 -29.4(5)
S4 N31 C48 C36 179.1(4)
N8 C36 C48 N31 35.1(5)
N8 C36 C48 C49 -82.9(5)
N8 C36 C48 C59 152.7(4)
N31 C48 C49 C57 -106.8(6)
C59 C48 C49 C57 127.8(6)
C36 C48 C49 C57 3.9(8)
C55 C37 C50 C61 0.7(9)
C33 C37 C50 C61 -177.0(5)
C55 C37 C50 C40 179.3(6)
C33 C37 C50 C40 1.7(9)
N31 C29 C51 C60 127.7(6)
N8 C29 C51 C60 -118.8(6)
N31 C29 C51 C70 -52.6(7)
N8 C29 C51 C70 60.9(7)
C33 N20 C54 C58 -27.8(6)
S3 N20 C54 C58 142.0(4)
C64 C53 C55 C37 0.8(9)
C50 C37 C55 C53 -1.3(9)
C33 C37 C55 C53 176.4(6)
C33 N17 C58 C76 80.2(6)
S78 N17 C58 C76 -65.2(6)
C33 N17 C58 C74 -151.7(5)
S78 N17 C58 C74 63.0(6)
C33 N17 C58 C54 -35.5(6)
S78 N17 C58 C54 179.1(4)
N20 C54 C58 C76 -78.9(6)
N20 C54 C58 N17 35.9(5)
N20 C54 C58 C74 153.7(5)
C70 C51 C60 C68 1.3(9)
C29 C51 C60 C68 -179.0(6)
C70 C51 C60 C52 178.1(6)
C29 C51 C60 C52 -2.2(9)
C37 C50 C61 C64 0.4(9)
C40 C50 C61 C64 -178.3(6)
C1 C44 C62 C63 2.1(10)
C1 C44 C62 N15 -177.0(6)
O56 N15 C62 C44 6.5(11)
O73 N15 C62 C44 -177.8(7)
O56 N15 C62 C63 -172.6(8)
O73 N15 C62 C63 3.1(11)
C44 C62 C63 C66 -1.5(12)
N15 C62 C63 C66 177.6(7)
C55 C53 C64 C61 0.3(10)
C50 C61 C64 C53 -0.9(10)
C46 C42 C65 C35 1.2(9)
S78 C42 C65 C35 -176.2(5)
C34 C35 C65 C42 -0.9(9)
C62 C63 C66 C19 0.0(11)
C1 C19 C66 C63 0.8(10)
S3 C19 C66 C63 -178.2(6)
C72 C67 C68 C60 0.1(11)
C51 C60 C68 C67 -1.4(10)
C52 C60 C68 C67 -178.4(7)
C60 C51 C70 C72 0.0(9)
C29 C51 C70 C72 -179.7(6)
C51 C70 C72 C67 -1.3(10)
C68 C67 C72 C70 1.2(11)
N17 C58 C76 C77 -109.9(16)
C74 C58 C76 C77 122.8(16)
C54 C58 C76 C77 -2.7(17)
